data_4135172
loop_
_publ_author_name
'Yan, Yong'
'Carrington, Elliot J.'
'P\'etuya, R\'emi'
'Whitehead, George F. S.'
'Verma, Ajay'
'Hylton, Rebecca K.'
'Tang, Chiu C.'
'Berry, Neil G.'
'Darling, George R.'
'Dyer, Matthew S.'
'Antypov, Dmytro'
'Katsoulidis, Alexandros P.'
'Rosseinsky, Matthew J.'

_publ_section_title
;
 Amino Acid Residues Determine the Response of Flexible Metal-Organic
 Frameworks to Guests.
;
_journal_name_full 'Journal of the American Chemical Society'
_journal_paper_doi 10.1021/jacs.0c03853
_journal_year 2020
_chemical_absolute_configuration syn
_chemical_formula_moiety 'C7 H7 N3 O3 Zn'
_chemical_formula_sum 'C7 H7 N3 O3 Zn'
_chemical_formula_weight 246.53
_space_group_crystal_system trigonal
_space_group_IT_number 146
_space_group_name_Hall 'R 3'
_space_group_name_H-M_alt 'R 3 :H'
_atom_sites_solution_hydrogens geom
_atom_sites_solution_primary direct
_audit_creation_date 2018-08-09
_audit_creation_method
;
Olex2 1.2
(compiled 2018.05.29 svn.r3508 for OlexSys, GUI svn.r5506)
;
_cell_angle_alpha 90
_cell_angle_beta 90
_cell_angle_gamma 120
_cell_formula_units_Z 18
_cell_length_a 28.2673(9)
_cell_length_b 28.2673(9)
_cell_length_c 10.1143(2)
_cell_measurement_reflns_used 12097
_cell_measurement_temperature 100
_cell_measurement_theta_max 24.9430
_cell_measurement_theta_min 2.1300
_cell_volume 6999.0(3)
_computing_cell_refinement 'CrysAlisPro 1.171.38.46 (Rigaku OD, 2015)'
_computing_data_collection 'CrysAlisPro 1.171.38.46 (Rigaku OD, 2015)'
_computing_data_reduction 'CrysAlisPro 1.171.38.46 (Rigaku OD, 2015)'
_computing_molecular_graphics 'Olex2 (Dolomanov et al., 2009)'
_computing_publication_material 'Olex2 (Dolomanov et al., 2009)'
_computing_structure_refinement 'ShelXL (Sheldrick, 2015)'
_computing_structure_solution 'ShelXS (Sheldrick, 2008)'
_diffrn_ambient_temperature 100
_diffrn_detector 'CCD plate'
_diffrn_measured_fraction_theta_full 1.000
_diffrn_measured_fraction_theta_max 1.000
_diffrn_measurement_details
;
List of Runs (angles in degrees, time in seconds):

  # Type    Start    End  Width  t~exp~   \w     \q     \k     \f   Frames
--------------------------------------------------------------------------
  1  \w   -110.00  15.00   1.00   30.00    --  -20.00 -68.00   0.00  125
  2  \w   -110.00  15.00   1.00   30.00    --  -20.00 -68.00 120.00  125
  3  \w   -110.00  15.00   1.00   30.00    --  -20.00 -68.00 240.00  125
  4  \w   -110.00  15.00   1.00   30.00    --  -20.00 -30.00  90.00  125
  5  \w    -50.00  70.00   1.00   30.00    --  -20.00  68.00   0.00  120
  6  \w    -50.00  70.00   1.00   30.00    --  -20.00  68.00 120.00  120
;
_diffrn_measurement_device 'abstract diffractometer'
_diffrn_measurement_device_type 'dtrek-CrysAlisPro-abstract goniometer imported rigaku-d*trek images'
_diffrn_measurement_method '\w scans'
_diffrn_orient_matrix_type 'CrysAlisPro convention (1999,Acta A55,543-557)'
_diffrn_orient_matrix_UB_11 -0.0226883000
_diffrn_orient_matrix_UB_12 0.0007710000
_diffrn_orient_matrix_UB_13 0.0275923000
_diffrn_orient_matrix_UB_21 -0.0174431000
_diffrn_orient_matrix_UB_22 -0.0274349000
_diffrn_orient_matrix_UB_23 -0.0200105000
_diffrn_orient_matrix_UB_31 0.0044999000
_diffrn_orient_matrix_UB_32 -0.0093005000
_diffrn_orient_matrix_UB_33 0.0612526000
_diffrn_radiation_monochromator graphite
_diffrn_radiation_probe x-ray
_diffrn_radiation_type MoK\a
_diffrn_radiation_wavelength 0.71073
_diffrn_reflns_av_R_equivalents 0.0675
_diffrn_reflns_av_unetI/netI 0.0466
_diffrn_reflns_Laue_measured_fraction_full 1.000
_diffrn_reflns_Laue_measured_fraction_max 1.000
_diffrn_reflns_limit_h_max 33
_diffrn_reflns_limit_h_min -33
_diffrn_reflns_limit_k_max 33
_diffrn_reflns_limit_k_min -33
_diffrn_reflns_limit_l_max 12
_diffrn_reflns_limit_l_min -12
_diffrn_reflns_number 36039
_diffrn_reflns_point_group_measured_fraction_full 1.000
_diffrn_reflns_point_group_measured_fraction_max 1.000
_diffrn_reflns_theta_full 25.022
_diffrn_reflns_theta_max 25.022
_diffrn_reflns_theta_min 2.179
_diffrn_source 'fine-focus sealed X-ray tube'
_diffrn_source_type 'Enhance (Mo) X-ray Source'
_exptl_absorpt_coefficient_mu 1.569
_exptl_absorpt_correction_T_max 1.00000
_exptl_absorpt_correction_T_min 0.82675
_exptl_absorpt_correction_type multi-scan
_exptl_absorpt_process_details
;
CrysAlisPro 1.171.38.46 (Rigaku Oxford Diffraction, 2015)
Empirical absorption correction using spherical harmonics,
 implemented in SCALE3 ABSPACK scaling algorithm.
;
_exptl_crystal_colour white
_exptl_crystal_colour_primary white
_exptl_crystal_density_diffrn 1.053
_exptl_crystal_description needle
_exptl_crystal_F_000 2232
_exptl_crystal_preparation 'Solvent Exchnage in MeOH'
_exptl_crystal_size_max 0.05
_exptl_crystal_size_mid 0.02
_exptl_crystal_size_min 0.02
_refine_diff_density_max 1.174
_refine_diff_density_min -0.521
_refine_diff_density_rms 0.182
_refine_ls_abs_structure_details
;
 Refined as an inversion twin.
;
_refine_ls_abs_structure_Flack 0.21(4)
_refine_ls_extinction_method none
_refine_ls_goodness_of_fit_ref 1.136
_refine_ls_hydrogen_treatment constr
_refine_ls_matrix_type full
_refine_ls_number_parameters 256
_refine_ls_number_reflns 5484
_refine_ls_number_restraints 1
_refine_ls_restrained_S_all 1.136
_refine_ls_R_factor_all 0.0847
_refine_ls_R_factor_gt 0.0692
_refine_ls_shift/su_max 0.000
_refine_ls_shift/su_mean 0.000
_refine_ls_structure_factor_coef Fsqd
_refine_ls_weighting_details 'w=1/[\s^2^(Fo^2^)+(0.1190P)^2^+22.0017P] where P=(Fo^2^+2Fc^2^)/3'
_refine_ls_weighting_scheme calc
_refine_ls_wR_factor_gt 0.1922
_refine_ls_wR_factor_ref 0.2018
_reflns_Friedel_coverage 1.000
_reflns_Friedel_fraction_full 1.000
_reflns_Friedel_fraction_max 1.000
_reflns_number_gt 4545
_reflns_number_total 5484
_reflns_threshold_expression 'I > 2\s(I)'
_cod_data_source_file ZnAlaPyr_MeOH_100K.cif
_cod_data_source_block ZnAlaPyr_MeOH_100K
_cod_original_cell_volume 6999.0(5)
_cod_original_sg_symbol_H-M 'R 3'
_cod_database_code 4135172
_shelx_shelxl_version_number 2014/7
_chemical_oxdiff_formula 'Zn C7 H7 N3 O5'
_shelx_space_group_comment
;
The symmetry employed for this shelxl refinement is uniquely defined
by the following loop, which should always be used as a source of
symmetry information in preference to the above space-group names.
They are only intended as comments.
;
_shelx_estimated_absorpt_t_max 0.969
_shelx_estimated_absorpt_t_min 0.926
_reflns_odcompleteness_completeness 99.96
_reflns_odcompleteness_iscentric 1
_reflns_odcompleteness_theta 24.97
_olex2_refinement_description
;
1. Twinned data refinement
 Scales: 0.79(4)
 0.21(4)
2. Fixed Uiso
 At 1.2 times of:
  All C(H) groups, All N(H) groups
 At 1.5 times of:
  All C(H,H,H) groups
3.a Ternary CH refined with riding coordinates:
 C5(H5), C12(H12)
3.b Aromatic/amide H refined with riding coordinates:
 C8(H8), C1(H1), N3(H3), N6(H6), C3(H3A), C10(H10)
3.c Idealised Me refined as rotating group:
 C6(H6A,H6B,H6C), C13(H13A,H13B,H13C)
;
_olex2_submission_special_instructions 'No special instructions were received'
_oxdiff_exptl_absorpt_empirical_details
;
Empirical correction (ABSPACK) includes:
- Absorption correction using spherical harmonics
- Frame scaling
;
_oxdiff_exptl_absorpt_empirical_full_max 1.304
_oxdiff_exptl_absorpt_empirical_full_min 0.847

loop_
_space_group_symop_operation_xyz
'x, y, z'
'-y, x-y, z'
'-x+y, -x, z'
'x+2/3, y+1/3, z+1/3'
'-y+2/3, x-y+1/3, z+1/3'
'-x+y+2/3, -x+1/3, z+1/3'
'x+1/3, y+2/3, z+2/3'
'-y+1/3, x-y+2/3, z+2/3'
'-x+y+1/3, -x+2/3, z+2/3'

loop_
_atom_site_label
_atom_site_type_symbol
_atom_site_fract_x
_atom_site_fract_y
_atom_site_fract_z
_atom_site_U_iso_or_equiv
_atom_site_adp_type
_atom_site_occupancy
_atom_site_site_symmetry_order
_atom_site_calc_flag
_atom_site_refinement_flags_posn
_atom_site_refinement_flags_adp
_atom_site_refinement_flags_occupancy
_atom_site_disorder_assembly
_atom_site_disorder_group
Zn1 Zn -0.97501(6) -0.64650(6) -0.19593(11) 0.0376(4) Uani 1 1 d . . . . .
Zn2 Zn -0.97516(6) -0.32807(6) -0.69823(11) 0.0382(4) Uani 1 1 d . . . . .
O5 O -0.9287(4) -0.5943(4) -0.3319(8) 0.042(2) Uani 1 1 d . . . . .
N1 N -0.9593(5) -0.5975(4) -0.0441(9) 0.039(3) Uani 1 1 d . . . . .
O1 O -0.9130(5) -0.4545(4) -0.7626(9) 0.069(3) Uani 1 1 d . . . . .
N4 N -0.9590(5) -0.3613(5) -0.5453(9) 0.043(3) Uani 1 1 d . . . . .
N2 N -1.0536(4) -0.6916(4) -0.2482(9) 0.038(2) Uani 1 1 d . . . . .
C7 C -0.9300(6) -0.3642(5) -0.9269(11) 0.038(3) Uani 1 1 d . . . . .
O6 O -0.9476(4) -0.6972(4) -0.1745(8) 0.044(2) Uani 1 1 d . . . . .
O3 O -0.9282(4) -0.3327(4) -0.8379(8) 0.043(2) Uani 1 1 d . . . . .
C4 C -0.9164(6) -0.4667(5) -0.8805(12) 0.045(3) Uani 1 1 d . . . . .
C14 C -0.9305(5) -0.5655(5) -0.4270(11) 0.038(3) Uani 1 1 d . . . . .
O4 O -0.9183(5) -0.4626(4) -0.2671(9) 0.065(3) Uani 1 1 d . . . . .
C11 C -0.9182(5) -0.4514(5) -0.3843(11) 0.041(3) Uani 1 1 d . . . . .
O2 O -0.9468(4) -0.2495(4) -0.6766(8) 0.044(2) Uani 1 1 d . . . . .
C8 C -0.9372(5) -0.3929(5) -0.5513(11) 0.039(3) Uani 1 1 d . . . . .
H8 H -0.9239 -0.4007 -0.6298 0.047 Uiso 1 1 calc R . . . .
N5 N -1.0529(4) -0.3599(4) -0.7515(9) 0.040(2) Uani 1 1 d . . . . .
C5 C -0.8824(6) -0.3722(6) -0.9483(12) 0.045(3) Uani 1 1 d . . . . .
H5 H -0.8600 -0.3614 -0.8657 0.054 Uiso 1 1 calc R . . . .
C12 C -0.8823(6) -0.5111(5) -0.4530(12) 0.044(3) Uani 1 1 d . . . . .
H12 H -0.8670 -0.5149 -0.5387 0.053 Uiso 1 1 calc R . . . .
C1 C -0.9372(6) -0.5452(6) -0.0475(11) 0.046(3) Uani 1 1 d . . . . .
H1 H -0.9235 -0.5236 -0.1251 0.055 Uiso 1 1 calc R . . . .
N3 N -0.9007(5) -0.4301(5) -0.9766(9) 0.046(3) Uani 1 1 d . . . . .
H3 H -0.9012 -0.4405 -1.0588 0.055 Uiso 1 1 calc R . . . .
N6 N -0.9012(5) -0.4713(4) -0.4797(10) 0.043(3) Uani 1 1 d . . . . .
H6 H -0.9010 -0.4607 -0.5616 0.052 Uiso 1 1 calc R . . . .
C9 C -0.9363(5) -0.4131(5) -0.4272(10) 0.041(3) Uani 1 1 d . . . . .
C2 C -0.9362(6) -0.5253(6) -0.9248(11) 0.046(3) Uani 1 1 d . . . . .
C3 C -1.0967(5) -0.7204(5) -0.1789(13) 0.045(3) Uani 1 1 d . . . . .
H3A H -1.0972 -0.7245 -0.0856 0.054 Uiso 1 1 calc R . . . .
C10 C -0.9595(6) -0.3890(6) -0.3470(12) 0.045(3) Uani 1 1 d . . . . .
H10 H -0.9642 -0.3936 -0.2540 0.054 Uiso 1 1 calc R . . . .
C6 C -0.8478(7) -0.3363(6) -1.0580(16) 0.061(4) Uani 1 1 d . . . . .
H6A H -0.8660 -0.3512 -1.1427 0.091 Uiso 1 1 calc GR . . . .
H6B H -0.8123 -0.3345 -1.0571 0.091 Uiso 1 1 calc GR . . . .
H6C H -0.8424 -0.2995 -1.0461 0.091 Uiso 1 1 calc GR . . . .
C13 C -0.8351(12) -0.4900(11) -0.355(3) 0.123(9) Uani 1 1 d . . . . .
H13A H -0.8488 -0.4905 -0.2654 0.185 Uiso 1 1 calc GR . . . .
H13B H -0.8075 -0.4525 -0.3781 0.185 Uiso 1 1 calc GR . . . .
H13C H -0.8188 -0.5134 -0.3576 0.185 Uiso 1 1 calc GR . . . .

loop_
_atom_site_aniso_label
_atom_site_aniso_U_11
_atom_site_aniso_U_22
_atom_site_aniso_U_33
_atom_site_aniso_U_23
_atom_site_aniso_U_13
_atom_site_aniso_U_12
Zn1 0.0515(9) 0.0485(9) 0.0118(7) -0.0008(6) -0.0003(6) 0.0243(7)
Zn2 0.0533(9) 0.0515(9) 0.0124(7) -0.0001(6) 0.0000(6) 0.0280(8)
O5 0.052(5) 0.055(6) 0.018(4) 0.000(4) -0.001(3) 0.026(5)
N1 0.055(6) 0.048(7) 0.009(5) 0.002(4) -0.001(4) 0.022(5)
O1 0.141(10) 0.060(6) 0.016(5) -0.003(4) 0.001(5) 0.059(7)
N4 0.059(7) 0.055(7) 0.017(5) 0.003(4) 0.001(4) 0.030(6)
N2 0.048(6) 0.051(6) 0.009(4) 0.000(4) 0.000(4) 0.020(5)
C7 0.059(8) 0.045(7) 0.017(6) 0.000(5) 0.001(5) 0.031(6)
O6 0.061(6) 0.061(6) 0.016(4) 0.003(4) 0.001(4) 0.033(5)
O3 0.057(5) 0.056(6) 0.015(4) -0.005(4) 0.002(3) 0.027(5)
C4 0.072(9) 0.049(8) 0.028(7) -0.001(5) -0.001(6) 0.040(7)
C14 0.058(8) 0.047(7) 0.017(6) 0.000(5) 0.003(5) 0.031(6)
O4 0.131(10) 0.080(7) 0.013(4) 0.009(4) 0.009(5) 0.074(7)
C11 0.052(8) 0.045(7) 0.024(7) 0.002(5) -0.003(5) 0.024(6)
O2 0.062(6) 0.045(5) 0.018(4) -0.002(4) 0.006(4) 0.021(5)
C8 0.061(8) 0.042(7) 0.019(6) 0.004(5) 0.002(5) 0.030(6)
N5 0.042(6) 0.057(7) 0.016(5) 0.005(4) -0.004(4) 0.021(5)
C5 0.063(8) 0.060(8) 0.021(6) -0.002(5) -0.008(6) 0.037(7)
C12 0.064(8) 0.051(8) 0.026(7) -0.001(5) -0.003(6) 0.034(7)
C1 0.073(9) 0.051(8) 0.015(6) 0.005(5) 0.006(6) 0.031(7)
N3 0.082(8) 0.067(7) 0.008(4) -0.002(4) 0.002(5) 0.051(7)
N6 0.069(7) 0.045(6) 0.014(5) -0.003(4) -0.002(5) 0.027(6)
C9 0.059(8) 0.050(7) 0.009(5) 0.000(5) 0.002(5) 0.024(6)
C2 0.071(9) 0.065(9) 0.012(6) 0.000(5) -0.003(5) 0.041(8)
C3 0.042(7) 0.049(8) 0.028(7) 0.005(6) -0.003(6) 0.011(6)
C10 0.069(9) 0.060(8) 0.017(6) 0.010(5) 0.006(6) 0.041(7)
C6 0.064(9) 0.063(10) 0.049(9) 0.009(7) 0.014(7) 0.027(8)
C13 0.15(2) 0.13(2) 0.093(18) -0.023(16) -0.026(17) 0.08(2)

loop_
_atom_type_symbol
_atom_type_description
_atom_type_scat_dispersion_real
_atom_type_scat_dispersion_imag
_atom_type_scat_source
C C 0.0033 0.0016 'International Tables Vol C Tables 4.2.6.8 and 6.1.1.4'
H H 0.0000 0.0000 'International Tables Vol C Tables 4.2.6.8 and 6.1.1.4'
N N 0.0061 0.0033 'International Tables Vol C Tables 4.2.6.8 and 6.1.1.4'
O O 0.0106 0.0060 'International Tables Vol C Tables 4.2.6.8 and 6.1.1.4'
Zn Zn 0.2839 1.4301 'International Tables Vol C Tables 4.2.6.8 and 6.1.1.4'

loop_
_geom_angle_atom_site_label_1
_geom_angle_atom_site_label_2
_geom_angle_atom_site_label_3
_geom_angle
_geom_angle_site_symmetry_1
_geom_angle_site_symmetry_3
_geom_angle_publ_flag
O5 Zn1 N1 100.8(4) . . ?
O5 Zn1 N2 113.9(4) . . ?
N1 Zn1 N2 116.3(4) . . ?
O6 Zn1 O5 105.6(4) . . ?
O6 Zn1 N1 113.4(4) . . ?
O6 Zn1 N2 106.5(4) . . ?
N4 Zn2 O3 101.9(4) . . ?
N4 Zn2 N5 117.5(5) . . ?
O3 Zn2 N5 113.7(4) . . ?
O2 Zn2 N4 112.9(4) . . ?
O2 Zn2 O3 104.2(4) . . ?
O2 Zn2 N5 106.0(4) . . ?
C14 O5 Zn1 141.5(8) . . ?
N2 N1 Zn1 126.1(8) 6_335 . ?
C1 N1 Zn1 126.7(8) . . ?
C1 N1 N2 107.2(10) . 6_335 ?
C8 N4 Zn2 125.6(8) . . ?
C8 N4 N5 108.4(10) . 5_355 ?
N5 N4 Zn2 125.6(9) 5_355 . ?
N1 N2 Zn1 120.9(8) 8_344 . ?
C3 N2 Zn1 131.2(8) . . ?
C3 N2 N1 107.9(10) . 8_344 ?
O3 C7 O2 122.6(12) . 9_334 ?
O3 C7 C5 119.7(12) . . ?
O2 C7 C5 117.4(10) 9_334 . ?
C14 O6 Zn1 122.1(8) 6_335 . ?
C7 O3 Zn2 140.2(9) . . ?
O1 C4 N3 122.8(12) . . ?
O1 C4 C2 121.6(11) . . ?
N3 C4 C2 115.5(11) . . ?
O5 C14 C12 119.0(11) . . ?
O6 C14 O5 122.5(12) 8_344 . ?
O6 C14 C12 118.1(11) 8_344 . ?
O4 C11 N6 123.4(12) . . ?
O4 C11 C9 121.0(12) . . ?
N6 C11 C9 115.5(10) . . ?
C7 O2 Zn2 120.0(8) 5_355 . ?
N4 C8 C9 110.4(11) . . ?
N4 N5 Zn2 121.2(8) 9_334 . ?
C10 N5 Zn2 130.3(8) 9_334 . ?
C10 N5 N4 108.3(10) 9_334 9_334 ?
C7 C5 C6 109.8(12) . . ?
N3 C5 C7 110.7(12) . . ?
N3 C5 C6 111.0(11) . . ?
C14 C12 N6 109.1(11) . . ?
C14 C12 C13 117.4(14) . . ?
N6 C12 C13 113.4(14) . . ?
N1 C1 C2 110.5(11) . 1_556 ?
C4 N3 C5 121.3(10) . . ?
C11 N6 C12 122.1(10) . . ?
C8 C9 C11 130.8(11) . . ?
C8 C9 C10 102.4(11) . . ?
C10 C9 C11 126.8(10) . . ?
C1 C2 C4 129.7(12) 1_554 . ?
C3 C2 C4 126.1(11) 6_334 . ?
C3 C2 C1 104.1(12) 6_334 1_554 ?
N2 C3 C2 110.2(11) . 8_345 ?
N5 C10 C9 110.5(11) 5_355 . ?

loop_
_geom_bond_atom_site_label_1
_geom_bond_atom_site_label_2
_geom_bond_distance
_geom_bond_site_symmetry_2
_geom_bond_publ_flag
Zn1 O5 1.963(8) . ?
Zn1 N1 1.964(10) . ?
Zn1 N2 2.003(11) . ?
Zn1 O6 1.953(9) . ?
Zn2 N4 1.977(10) . ?
Zn2 O3 1.987(8) . ?
Zn2 O2 1.960(9) . ?
Zn2 N5 1.989(11) . ?
O5 C14 1.276(14) . ?
N1 N2 1.366(13) 6_335 ?
N1 C1 1.286(17) . ?
O1 C4 1.232(15) . ?
N4 C8 1.318(17) . ?
N4 N5 1.356(13) 5_355 ?
N2 N1 1.366(13) 8_344 ?
N2 C3 1.283(16) . ?
C7 O3 1.250(14) . ?
C7 O2 1.280(15) 9_334 ?
C7 C5 1.488(19) . ?
O6 C14 1.257(15) 6_335 ?
C4 N3 1.325(16) . ?
C4 C2 1.525(19) . ?
C14 O6 1.257(15) 8_344 ?
C14 C12 1.483(19) . ?
O4 C11 1.227(15) . ?
C11 N6 1.321(16) . ?
C11 C9 1.477(18) . ?
O2 C7 1.280(15) 5_355 ?
C8 C9 1.384(16) . ?
N5 N4 1.356(13) 9_334 ?
N5 C10 1.297(16) 9_334 ?
C5 N3 1.477(17) . ?
C5 C6 1.491(19) . ?
C12 N6 1.489(17) . ?
C12 C13 1.53(3) . ?
C1 C2 1.358(17) 1_556 ?
C9 C10 1.414(18) . ?
C2 C1 1.358(17) 1_554 ?
C2 C3 1.356(18) 6_334 ?
C3 C2 1.356(18) 8_345 ?
C10 N5 1.297(16) 5_355 ?

loop_
_twin_individual_id
_twin_individual_mass_fraction_refined
1 0.79(4)
2 0.21(4)
